data_7222365
loop_
_publ_author_name
'Yang, Gao-Wen'
'Zhang, Fei Fei'
'Wu, Qi'
'Cao, Meng Jie'
'Bai, Yu'
'Li, Qiao-Yun'
'Wei, Bo'
'Zou, Jian Hua'

_publ_section_title
;
 Substituted group directed assembly of energetic lead(II) compounds based
 on structure-relevant ligands
;
_journal_name_full 'RSC Adv.'
_journal_paper_doi 10.1039/C5RA17301A
_journal_year 2015
_chemical_formula_moiety 'C16 H12 N10 O4 Pb'
_chemical_formula_sum 'C16 H12 N10 O4 Pb'
_chemical_formula_weight 615.55
_chemical_name_systematic
; 
 ? 
;
_space_group_IT_number 14
_symmetry_cell_setting monoclinic
_symmetry_space_group_name_Hall '-P 2yn'
_symmetry_space_group_name_H-M 'P 1 21/n 1'
_atom_sites_solution_hydrogens geom
_atom_sites_solution_primary direct
_atom_sites_solution_secondary difmap
_audit_creation_method SHELXL-97
_audit_update_record
;
2015-07-16 deposited with the CCDC.
2015-09-28 downloaded from the CCDC.
;
_cell_angle_alpha 90.00
_cell_angle_beta 109.3490(17)
_cell_angle_gamma 90.00
_cell_formula_units_Z 2
_cell_length_a 12.9920(15)
_cell_length_b 4.9834(6)
_cell_length_c 15.3611(18)
_cell_measurement_temperature 296(2)
_cell_volume 938.37(19)
_computing_structure_refinement 'SHELXL-97 (Sheldrick, 1997)'
_computing_structure_solution 'SHELXS-97 (Sheldrick, 1990)'
_diffrn_ambient_temperature 296(2)
_diffrn_measured_fraction_theta_full 0.990
_diffrn_measured_fraction_theta_max 0.990
_diffrn_radiation_monochromator graphite
_diffrn_radiation_source 'fine-focus sealed tube'
_diffrn_radiation_type MoK\a
_diffrn_radiation_wavelength 0.71073
_diffrn_reflns_av_R_equivalents 0.0354
_diffrn_reflns_av_sigmaI/netI 0.0427
_diffrn_reflns_limit_h_max 16
_diffrn_reflns_limit_h_min -16
_diffrn_reflns_limit_k_max 6
_diffrn_reflns_limit_k_min -6
_diffrn_reflns_limit_l_max 19
_diffrn_reflns_limit_l_min -14
_diffrn_reflns_number 6275
_diffrn_reflns_theta_full 26.37
_diffrn_reflns_theta_max 26.37
_diffrn_reflns_theta_min 3.57
_exptl_absorpt_coefficient_mu 9.041
_exptl_absorpt_correction_T_max 0.2650
_exptl_absorpt_correction_T_min 0.2202
_exptl_absorpt_correction_type multi-scan
_exptl_crystal_density_diffrn 2.179
_exptl_crystal_density_method 'not measured'
_exptl_crystal_F_000 584
_exptl_crystal_size_max 0.24
_exptl_crystal_size_mid 0.22
_exptl_crystal_size_min 0.20
_refine_diff_density_max 2.001
_refine_diff_density_min -2.138
_refine_diff_density_rms 0.260
_refine_ls_extinction_method none
_refine_ls_goodness_of_fit_ref 1.208
_refine_ls_hydrogen_treatment mixed
_refine_ls_matrix_type full
_refine_ls_number_parameters 142
_refine_ls_number_reflns 1908
_refine_ls_number_restraints 39
_refine_ls_restrained_S_all 1.197
_refine_ls_R_factor_all 0.0769
_refine_ls_R_factor_gt 0.0715
_refine_ls_shift/su_max 0.022
_refine_ls_shift/su_mean 0.003
_refine_ls_structure_factor_coef Fsqd
_refine_ls_weighting_details 'calc w=1/[\s^2^(Fo^2^)+(0.0570P)^2^+29.0643P] where P=(Fo^2^+2Fc^2^)/3'
_refine_ls_weighting_scheme calc
_refine_ls_wR_factor_gt 0.1827
_refine_ls_wR_factor_ref 0.1856
_reflns_number_gt 1698
_reflns_number_total 1908
_reflns_threshold_expression >2sigma(I)
_cod_data_source_file c5ra17301a2.cif
_cod_data_source_block t
_cod_depositor_comments
;
The following automatic conversions were performed:

'_symmetry_cell_setting' value 'Monoclinic' changed to 'monoclinic'
according to
/usr/data/users/saulius/crontab/automatic-downloads/rss-feeds/RSC/lib/dictionaries/cif_core.dic
dictionary named 'cif_core.dic' version 2.4.2 from 2011-04-26.

'_exptl_absorpt_correction_type' value 'MULTI-SCAN' changed to
'multi-scan' according to
/usr/data/users/saulius/crontab/automatic-downloads/rss-feeds/RSC/lib/dictionaries/cif_core.dic
dictionary named 'cif_core.dic' version 2.4.2 from 2011-04-26.

Automatic conversion script
Id: cif_fix_values 3271 2015-04-21 07:52:19Z andrius 
;
_cod_original_sg_symbol_H-M 'P 21/n'
_cod_database_code 7222365

loop_
_symmetry_equiv_pos_as_xyz
'x, y, z'
'-x+1/2, y+1/2, -z+1/2'
'-x, -y, -z'
'x-1/2, -y-1/2, z-1/2'

loop_
_atom_site_label
_atom_site_type_symbol
_atom_site_fract_x
_atom_site_fract_y
_atom_site_fract_z
_atom_site_U_iso_or_equiv
_atom_site_adp_type
_atom_site_occupancy
_atom_site_symmetry_multiplicity
_atom_site_calc_flag
_atom_site_refinement_flags
Pb1 Pb 1.0000 0.5000 0.0000 0.03640(13) Uani 1 2 d SU
N1 N 0.9727(6) 0.9186(15) 0.3036(5) 0.0291(16) Uani 1 1 d U
N5 N 0.6640(7) 1.0880(18) 0.4356(6) 0.0384(19) Uani 1 1 d U
C3 C 0.9532(7) 1.0888(19) 0.3636(5) 0.0284(17) Uani 1 1 d U
O1 O 1.1077(6) 0.8925(19) 0.0896(6) 0.0582(19) Uani 1 1 d U
N2 N 1.0733(7) 0.9860(16) 0.3080(6) 0.0390(18) Uani 1 1 d U
C8 C 0.8404(8) 1.272(2) 0.4509(7) 0.039(2) Uani 1 1 d U
H8 H 0.8953 1.3933 0.4798 0.047 Uiso 1 1 calc R
O2 O 1.0729(8) 1.2602(17) 0.1557(6) 0.059(2) Uani 1 1 d U
C5 C 0.7704(8) 0.907(2) 0.3482(7) 0.038(2) Uani 1 1 d U
H5 H 0.7774 0.7801 0.3061 0.045 Uiso 1 1 calc R
N4 N 1.0397(8) 1.255(2) 0.4016(6) 0.052(2) Uani 1 1 d U
C7 C 0.7435(9) 1.263(2) 0.4706(7) 0.047(2) Uani 1 1 d U
H7 H 0.7337 1.3907 0.5114 0.057 Uiso 1 1 calc R
C2 C 1.1284(8) 0.875(2) 0.2497(8) 0.041(2) Uani 1 1 d U
H2A H 1.1091 0.6866 0.2387 0.050 Uiso 1 1 calc R
H2B H 1.2066 0.8852 0.2809 0.050 Uiso 1 1 calc R
N3 N 1.1143(7) 1.188(2) 0.3641(6) 0.046(2) Uani 1 1 d U
C1 C 1.0987(8) 1.023(2) 0.1564(7) 0.039(2) Uani 1 1 d U
C4 C 0.8515(8) 1.0903(19) 0.3862(6) 0.0305(17) Uani 1 1 d U
C6 C 0.6774(10) 0.914(3) 0.3740(8) 0.050(3) Uani 1 1 d U
H6 H 0.6219 0.7913 0.3472 0.060 Uiso 1 1 calc R

loop_
_atom_site_aniso_label
_atom_site_aniso_U_11
_atom_site_aniso_U_22
_atom_site_aniso_U_33
_atom_site_aniso_U_23
_atom_site_aniso_U_13
_atom_site_aniso_U_12
Pb1 0.0439(2) 0.0330(3) 0.0397(2) -0.0061(2) 0.02376(18) -0.0051(2)
N1 0.029(3) 0.027(3) 0.029(3) -0.002(3) 0.007(2) -0.005(3)
N5 0.035(3) 0.041(4) 0.038(4) -0.002(3) 0.010(3) -0.001(3)
C3 0.030(3) 0.033(4) 0.016(3) -0.003(3) -0.001(2) -0.006(3)
O1 0.061(4) 0.062(4) 0.072(4) -0.018(3) 0.048(3) -0.023(3)
N2 0.035(3) 0.039(4) 0.043(3) -0.016(3) 0.013(3) -0.016(3)
C8 0.038(4) 0.042(5) 0.036(4) -0.019(3) 0.010(3) -0.010(4)
O2 0.079(5) 0.043(3) 0.046(4) 0.007(3) 0.009(4) 0.016(4)
C5 0.043(4) 0.036(4) 0.030(4) -0.013(4) 0.007(3) -0.008(4)
N4 0.045(4) 0.065(5) 0.039(4) -0.029(4) 0.006(3) -0.022(4)
C7 0.059(4) 0.053(5) 0.039(5) -0.017(4) 0.029(3) -0.010(4)
C2 0.037(4) 0.033(4) 0.058(4) 0.007(3) 0.021(3) 0.016(4)
N3 0.029(3) 0.058(5) 0.045(4) -0.020(4) 0.003(3) -0.019(3)
C1 0.035(4) 0.035(4) 0.047(4) -0.009(3) 0.014(3) -0.019(4)
C4 0.045(3) 0.031(4) 0.016(3) -0.005(3) 0.010(3) -0.004(3)
C6 0.046(4) 0.055(6) 0.048(5) -0.014(4) 0.014(4) -0.011(5)

loop_
_atom_type_symbol
_atom_type_description
_atom_type_scat_dispersion_real
_atom_type_scat_dispersion_imag
_atom_type_scat_source
C C 0.0033 0.0016 'International Tables Vol C Tables 4.2.6.8 and 6.1.1.4'
H H 0.0000 0.0000 'International Tables Vol C Tables 4.2.6.8 and 6.1.1.4'
N N 0.0061 0.0033 'International Tables Vol C Tables 4.2.6.8 and 6.1.1.4'
O O 0.0106 0.0060 'International Tables Vol C Tables 4.2.6.8 and 6.1.1.4'
Pb Pb -3.3944 10.1111 'International Tables Vol C Tables 4.2.6.8 and 6.1.1.4'

loop_
_geom_angle_atom_site_label_1
_geom_angle_atom_site_label_2
_geom_angle_atom_site_label_3
_geom_angle
_geom_angle_site_symmetry_1
_geom_angle_site_symmetry_3
O1 Pb1 O1 180.0(5) 3_765 .
O1 Pb1 O2 83.4(3) 3_765 3_775
O1 Pb1 O2 96.6(3) . 3_775
O1 Pb1 O2 96.6(3) 3_765 1_545
O1 Pb1 O2 83.4(3) . 1_545
O2 Pb1 O2 180.0(3) 3_775 1_545
O1 Pb1 N5 92.1(3) 3_765 4_675
O1 Pb1 N5 87.9(3) . 4_675
O2 Pb1 N5 79.8(3) 3_775 4_675
O2 Pb1 N5 100.2(3) 1_545 4_675
O1 Pb1 N5 87.9(3) 3_765 2_645
O1 Pb1 N5 92.1(3) . 2_645
O2 Pb1 N5 100.2(3) 3_775 2_645
O2 Pb1 N5 79.8(3) 1_545 2_645
N5 Pb1 N5 180.0(5) 4_675 2_645
N2 N1 C3 102.2(7) . .
C7 N5 C6 116.7(10) . .
C7 N5 Pb1 124.7(7) . 2_655
C6 N5 Pb1 117.6(7) . 2_655
N1 C3 N4 111.4(9) . .
N1 C3 C4 123.7(8) . .
N4 C3 C4 124.9(9) . .
C1 O1 Pb1 131.5(7) . .
N1 N2 N3 113.8(9) . .
N1 N2 C2 123.9(8) . .
N3 N2 C2 121.9(9) . .
C4 C8 C7 117.0(9) . .
C4 C8 H8 121.5 . .
C7 C8 H8 121.5 . .
C1 O2 Pb1 118.2(7) . 1_565
C4 C5 C6 118.7(10) . .
C4 C5 H5 120.7 . .
C6 C5 H5 120.7 . .
N3 N4 C3 106.1(8) . .
N5 C7 C8 124.9(10) . .
N5 C7 H7 117.5 . .
C8 C7 H7 117.5 . .
N2 C2 C1 111.8(8) . .
N2 C2 H2A 109.3 . .
C1 C2 H2A 109.3 . .
N2 C2 H2B 109.3 . .
C1 C2 H2B 109.3 . .
H2A C2 H2B 107.9 . .
N2 N3 N4 106.4(8) . .
O2 C1 O1 126.4(11) . .
O2 C1 C2 117.0(10) . .
O1 C1 C2 116.6(9) . .
C5 C4 C8 119.5(10) . .
C5 C4 C3 121.3(9) . .
C8 C4 C3 119.1(8) . .
N5 C6 C5 123.1(10) . .
N5 C6 H6 118.5 . .
C5 C6 H6 118.5 . .

loop_
_geom_bond_atom_site_label_1
_geom_bond_atom_site_label_2
_geom_bond_distance
_geom_bond_site_symmetry_2
Pb1 O1 2.530(8) 3_765
Pb1 O1 2.530(8) .
Pb1 O2 2.558(8) 3_775
Pb1 O2 2.558(8) 1_545
Pb1 N5 2.666(9) 4_675
Pb1 N5 2.666(9) 2_645
N1 N2 1.329(12) .
N1 C3 1.337(12) .
N5 C7 1.323(14) .
N5 C6 1.337(16) .
N5 Pb1 2.666(9) 2_655
C3 N4 1.362(12) .
C3 C4 1.474(14) .
O1 C1 1.254(14) .
N2 N3 1.318(12) .
N2 C2 1.431(14) .
C8 C4 1.385(14) .
C8 C7 1.389(16) .
C8 H8 0.9300 .
O2 C1 1.226(13) .
O2 Pb1 2.558(8) 1_565
C5 C4 1.371(14) .
C5 C6 1.391(17) .
C5 H5 0.9300 .
N4 N3 1.324(14) .
C7 H7 0.9300 .
C2 C1 1.545(15) .
C2 H2A 0.9700 .
C2 H2B 0.9700 .
C6 H6 0.9300 .
